data_4003408
loop_
_publ_author_name
'Etherington, Marc K.'
'Kukhta, Nadzeya A.'
'Higginbotham, Heather F.'
'Danos, Andrew'
'Bismillah, Aisha N.'
'Graves, David R.'
'McGonigal, Paul R.'
'Haase, Nils'
'Morherr, Antonia'
'Batsanov, Andrei S.'
'Pflumm, Christof'
'Bhalla, Vandana'
'Bryce, Martin R.'
'Monkman, Andrew P.'

_publ_section_title
;
 Persistent Dimer Emission in Thermally Activated Delayed Fluorescence
 Materials.
;
_journal_issue 17
_journal_name_full 'The journal of physical chemistry. C, Nanomaterials and interfaces'
_journal_page_first 11109
_journal_page_last 11117
_journal_paper_doi 10.1021/acs.jpcc.9b01458
_journal_volume 123
_journal_year 2019
_chemical_formula_moiety 'C56 H32 N6, 3(C4 H8 O)'
_chemical_formula_sum 'C68 H56 N6 O3'
_chemical_formula_weight 1005.18
_chemical_name_systematic '1,2,3,5-tetrakis(carbazol-9-yl)-4,6-dicyanobenzene, tetrahydrofuran solvate'
_space_group_crystal_system monoclinic
_space_group_IT_number 14
_space_group_name_Hall '-P 2yn'
_space_group_name_H-M_alt 'P 1 21/n 1'
_atom_sites_solution_hydrogens geom
_atom_sites_solution_primary direct
_atom_sites_solution_secondary difmap
_audit_creation_date 2018-04-23
_audit_creation_method
;
Olex2 1.2-beta
(compiled 2018.04.18 svn.r3501 for OlexSys, GUI svn.r5488)
;
_cell_angle_alpha 90
_cell_angle_beta 100.3342(15)
_cell_angle_gamma 90
_cell_formula_units_Z 4
_cell_length_a 13.2748(5)
_cell_length_b 23.4797(9)
_cell_length_c 17.4296(6)
_cell_measurement_reflns_used 9868
_cell_measurement_temperature 120
_cell_measurement_theta_max 25.34
_cell_measurement_theta_min 2.29
_cell_volume 5344.5(3)
_computing_cell_refinement 'SAINT v8.38A (Bruker, 2017)'
_computing_data_collection 'APEX3 v.2016.1-0 (Bruker, 2016)'
_computing_data_reduction 'SAINT v8.38A (Bruker, 2017)'
_computing_molecular_graphics 'Olex2 (Dolomanov et al., 2009)'
_computing_publication_material 'Olex2 (Dolomanov et al., 2009)'
_computing_structure_refinement 'ShelXL 2018/3 multi-CPU (Sheldrick, 2015)'
_computing_structure_solution 'ShelXS 2013/1 (Sheldrick, 2008)'
_diffrn_ambient_temperature 120
_diffrn_detector_area_resol_mean 10.4
_diffrn_detector_type 'Bruker PHOTON 100 CMOS'
_diffrn_measured_fraction_theta_full 0.999
_diffrn_measured_fraction_theta_max 0.999
_diffrn_measurement_device '3-circle area detector diffractometer'
_diffrn_measurement_device_type 'Bruker D8 Venture'
_diffrn_measurement_method '\f and \w scans'
_diffrn_radiation_monochromator 'focusing mirrors'
_diffrn_radiation_probe x-ray
_diffrn_radiation_type MoK\a
_diffrn_radiation_wavelength 0.71073
_diffrn_reflns_av_R_equivalents 0.0527
_diffrn_reflns_av_unetI/netI 0.0428
_diffrn_reflns_Laue_measured_fraction_full 0.999
_diffrn_reflns_Laue_measured_fraction_max 0.999
_diffrn_reflns_limit_h_max 15
_diffrn_reflns_limit_h_min -15
_diffrn_reflns_limit_k_max 27
_diffrn_reflns_limit_k_min -27
_diffrn_reflns_limit_l_max 20
_diffrn_reflns_limit_l_min -20
_diffrn_reflns_number 74436
_diffrn_reflns_point_group_measured_fraction_full 0.999
_diffrn_reflns_point_group_measured_fraction_max 0.999
_diffrn_reflns_theta_full 25.000
_diffrn_reflns_theta_max 25.000
_diffrn_reflns_theta_min 2.102
_diffrn_source 'microfocus sealed X-ray tube'
_diffrn_source_type 'Incoatec I\mS microsource'
_diffrn_standards_number 0
_exptl_absorpt_coefficient_mu 0.077
_exptl_absorpt_correction_T_max 1.0000
_exptl_absorpt_correction_T_min 0.9369
_exptl_absorpt_correction_type multi-scan
_exptl_absorpt_process_details
; SADABS-2016/2 (Krause et al, 2015) was used for absorption correction. 
 wR2(int) was 0.1151 before and 0.0503 after correction. The Ratio of 
 minimum to maximum transmission is 0.9369. The \l/2 correction factor 
 is Not present.
;
_exptl_crystal_colour yellow
_exptl_crystal_colour_primary yellow
_exptl_crystal_density_diffrn 1.249
_exptl_crystal_description block
_exptl_crystal_F_000 2120
_exptl_crystal_recrystallization_method 'from hexane/THF'
_exptl_crystal_size_max 0.351
_exptl_crystal_size_mid 0.275
_exptl_crystal_size_min 0.184
_refine_diff_density_max 0.531
_refine_diff_density_min -0.438
_refine_diff_density_rms 0.044
_refine_ls_extinction_coef 0.0043(3)
_refine_ls_extinction_expression Fc^*^=kFc[1+0.001xFc^2^\l^3^/sin(2\q)]^-1/4^
_refine_ls_extinction_method 'SHELXL-2018/3 (Sheldrick 2018)'
_refine_ls_goodness_of_fit_ref 1.028
_refine_ls_hydrogen_treatment constr
_refine_ls_matrix_type full
_refine_ls_number_parameters 704
_refine_ls_number_reflns 9409
_refine_ls_number_restraints 36
_refine_ls_restrained_S_all 1.049
_refine_ls_R_factor_all 0.0677
_refine_ls_R_factor_gt 0.0475
_refine_ls_shift/su_max 0.000
_refine_ls_shift/su_mean 0.000
_refine_ls_structure_factor_coef Fsqd
_refine_ls_weighting_details 'w=1/[\s^2^(Fo^2^)+(0.0440P)^2^+3.8680P] where P=(Fo^2^+2Fc^2^)/3'
_refine_ls_weighting_scheme calc
_refine_ls_wR_factor_gt 0.1110
_refine_ls_wR_factor_ref 0.1225
_reflns_Friedel_coverage 0.000
_reflns_number_gt 7271
_reflns_number_total 9409
_reflns_threshold_expression 'I > 2\s(I)'
_cod_data_source_file 4CzIPN-thf.cif
_cod_data_source_block 4CzIPN-thf-18s019
_cod_depositor_comments
;
The following automatic conversions were performed:

data item '_diffrn_radiation_probe' value 'X-ray' was changed to
'x-ray' in accordance with the
/home/saulius/struct/COD-crude-data/automatic-downloads/DataCite-retrospective/ACS/depositions/lib/dictionaries/cif_core.dic
dictionary named 'cif_core.dic' version 2.4.2 last updated on
2011-04-26.

Automatic conversion script
Id: cif_fix_values 6909 2019-04-08 15:41:33Z antanas 
;
_cod_database_code 4003408
_shelx_shelxl_version_number 2018/3
_shelx_space_group_comment
;
The symmetry employed for this shelxl refinement is uniquely defined
by the following loop, which should always be used as a source of
symmetry information in preference to the above space-group names.
They are only intended as comments.
;
_shelx_estimated_absorpt_t_max 0.986
_shelx_estimated_absorpt_t_min 0.973
_olex2_refinement_description
;
1. Fixed Uiso
 At 1.2 times of:
  All C(H) groups, All C(H,H) groups, All C(H,H,H,H) groups
2. Restrained distances
 C58B-C57 \\sim C58A-C57 \\sim C59B-C58A \\sim C59A-C58B \\sim C60A-C59A \\sim
C60B-C59B
 with sigma of 0.02
 O1-C57 \\sim O1-C60B \\sim O1-C60A
 with sigma of 0.02
 C62B-C63B \\sim C63A-C62A \\sim C62B-C61 \\sim C62A-C61 \\sim C64A-C63B \\sim
C64A-C63A
 with sigma of 0.02
 O2-C64B \\sim O2-C64A \\sim O2-C61
 with sigma of 0.02
 C64B-C63B \\sim C64A-C63A \\sim C62B-C63B \\sim C62B-C61 \\sim C62A-C61 \\sim
C63A-C62A
 with sigma of 0.02
3. Others
 Fixed Sof: H61C(0.25) H61D(0.25) H61A(0.75) H61B(0.75) C62A(0.75) H62A(0.75)
 H62B(0.75) C63A(0.75) H63A(0.75) H63B(0.75) C64A(0.75) H64A(0.75) H64B(0.75)
 C62B(0.25) H62C(0.25) H62D(0.25) C63B(0.25) H63C(0.25) H63D(0.25) C64B(0.25)
 H64C(0.25) H64D(0.25) H57A(0.5) H57B(0.5) H57C(0.5) H57D(0.5) C58B(0.5)
 H58A(0.5) H58B(0.5) C59A(0.5) H59A(0.5) H59B(0.5) C60A(0.5) H60A(0.5)
 H60B(0.5) C58A(0.5) H58C(0.5) H58D(0.5) C59B(0.5) H59C(0.5) H59D(0.5)
 C60B(0.5) H60C(0.5) H60D(0.5)
4.a Secondary CH2 refined with riding coordinates:
 C61(H61C,H61D), C61(H61A,H61B), C62A(H62A,H62B), C63A(H63A,H63B), C64A(H64A,
 H64B), C62B(H62C,H62D), C63B(H63C,H63D), C64B(H64C,H64D), C57(H57A,H57B),
 C57(H57C,H57D), C58B(H58A,H58B), C59A(H59A,H59B), C60A(H60A,H60B), C58A(H58C,
 H58D), C59B(H59C,H59D), C60B(H60C,H60D), C65(H65A,H65B), C66(H66A,H66B),
 C67(H67A,H67B), C68(H68A,H68B)
4.b Aromatic/amide H refined with riding coordinates:
 C10(H10), C11(H11), C12(H12), C13(H13), C16(H16), C17(H17), C18(H18),
 C19(H19), C22(H22), C23(H23), C24(H24), C25(H25), C28(H28), C29(H29), C30(H30),
  C31(H31), C34(H34), C35(H35), C36(H36), C37(H37), C40(H40), C41(H41),
 C42(H42), C43(H43), C46(H46), C47(H47), C48(H48), C49(H49), C52(H52), C53(H53),
  C54(H54), C55(H55)
;
_olex2_diffrn_ambient_temperature_device 'Oxford Cryosystems'
_olex2_submission_special_instructions 'No special instructions were received'

loop_
_space_group_symop_operation_xyz
'x, y, z'
'-x+1/2, y+1/2, -z+1/2'
'-x, -y, -z'
'x-1/2, -y-1/2, z-1/2'

loop_
_atom_site_label
_atom_site_type_symbol
_atom_site_fract_x
_atom_site_fract_y
_atom_site_fract_z
_atom_site_U_iso_or_equiv
_atom_site_adp_type
_atom_site_occupancy
_atom_site_site_symmetry_order
_atom_site_calc_flag
_atom_site_refinement_flags_posn
_atom_site_refinement_flags_occupancy
_atom_site_disorder_assembly
_atom_site_disorder_group
N1 N 0.24650(12) 0.35439(6) 0.66586(9) 0.0253(4) Uani 1 1 d . . . .
N2 N 0.25400(14) 0.31376(8) 0.47031(10) 0.0370(4) Uani 1 1 d . . . .
N3 N 0.28987(12) 0.17485(6) 0.53901(8) 0.0204(3) Uani 1 1 d . . . .
N4 N 0.30578(12) 0.11648(6) 0.68441(8) 0.0205(3) Uani 1 1 d . . . .
N5 N 0.26194(12) 0.17909(6) 0.81499(8) 0.0200(3) Uani 1 1 d . . . .
N6 N 0.25644(14) 0.32269(7) 0.86585(11) 0.0359(4) Uani 1 1 d . . . .
C1 C 0.25680(14) 0.29481(8) 0.66968(11) 0.0218(4) Uani 1 1 d . . . .
C2 C 0.26882(14) 0.26359(8) 0.60382(11) 0.0215(4) Uani 1 1 d . . . .
C3 C 0.28227(13) 0.20449(8) 0.60773(10) 0.0192(4) Uani 1 1 d . . . .
C4 C 0.28353(13) 0.17525(7) 0.67878(10) 0.0182(4) Uani 1 1 d . . . .
C5 C 0.26533(13) 0.20610(8) 0.74335(10) 0.0194(4) Uani 1 1 d . . . .
C6 C 0.25447(14) 0.26569(8) 0.73899(11) 0.0214(4) Uani 1 1 d . . . .
C7 C 0.26042(15) 0.29155(8) 0.52965(11) 0.0251(4) Uani 1 1 d . . . .
C8 C 0.25311(15) 0.29721(8) 0.80942(12) 0.0248(4) Uani 1 1 d . . . .
C9 C 0.15780(15) 0.38502(8) 0.67414(10) 0.0231(4) Uani 1 1 d . . . .
C10 C 0.06754(15) 0.36564(9) 0.69409(11) 0.0273(4) Uani 1 1 d . . . .
H10 H 0.058199 0.326624 0.705435 0.033 Uiso 1 1 calc R . . .
C11 C -0.00837(16) 0.40536(9) 0.69681(11) 0.0312(5) Uani 1 1 d . . . .
H11 H -0.071631 0.393386 0.709701 0.037 Uiso 1 1 calc R . . .
C12 C 0.00599(16) 0.46288(9) 0.68096(12) 0.0324(5) Uani 1 1 d . . . .
H12 H -0.047065 0.489403 0.684389 0.039 Uiso 1 1 calc R . . .
C13 C 0.09573(16) 0.48168(8) 0.66048(11) 0.0290(5) Uani 1 1 d . . . .
H13 H 0.104870 0.520817 0.649717 0.035 Uiso 1 1 calc R . . .
C14 C 0.17292(15) 0.44234(8) 0.65581(10) 0.0229(4) Uani 1 1 d . . . .
C15 C 0.27307(15) 0.44673(8) 0.63494(10) 0.0229(4) Uani 1 1 d . . . .
C16 C 0.32972(17) 0.49199(8) 0.61323(11) 0.0291(5) Uani 1 1 d . . . .
H16 H 0.301449 0.529257 0.607891 0.035 Uiso 1 1 calc R . . .
C17 C 0.42729(17) 0.48204(9) 0.59961(12) 0.0323(5) Uani 1 1 d . . . .
H17 H 0.466086 0.512651 0.584280 0.039 Uiso 1 1 calc R . . .
C18 C 0.46985(16) 0.42752(9) 0.60805(12) 0.0314(5) Uani 1 1 d . . . .
H18 H 0.537720 0.421815 0.599288 0.038 Uiso 1 1 calc R . . .
C19 C 0.41517(16) 0.38161(9) 0.62893(12) 0.0294(5) Uani 1 1 d . . . .
H19 H 0.443944 0.344463 0.634407 0.035 Uiso 1 1 calc R . . .
C20 C 0.31673(15) 0.39210(8) 0.64152(11) 0.0236(4) Uani 1 1 d . . . .
C21 C 0.22562(14) 0.12945(8) 0.50916(10) 0.0217(4) Uani 1 1 d . . . .
C22 C 0.13160(15) 0.11428(8) 0.52672(11) 0.0259(4) Uani 1 1 d . . . .
H22 H 0.101939 0.134882 0.563986 0.031 Uiso 1 1 calc R . . .
C23 C 0.08265(16) 0.06790(9) 0.48775(12) 0.0344(5) Uani 1 1 d . . . .
H23 H 0.018180 0.056199 0.498659 0.041 Uiso 1 1 calc R . . .
C24 C 0.12605(17) 0.03797(10) 0.43278(13) 0.0397(6) Uani 1 1 d . . . .
H24 H 0.092212 0.005286 0.408434 0.048 Uiso 1 1 calc R . . .
C25 C 0.21745(17) 0.05521(9) 0.41329(12) 0.0348(5) Uani 1 1 d . . . .
H25 H 0.245442 0.035367 0.374498 0.042 Uiso 1 1 calc R . . .
C26 C 0.26832(15) 0.10202(8) 0.45106(11) 0.0247(4) Uani 1 1 d . . . .
C27 C 0.36069(15) 0.13249(8) 0.44392(10) 0.0240(4) Uani 1 1 d . . . .
C28 C 0.43386(16) 0.12541(9) 0.39657(12) 0.0307(5) Uani 1 1 d . . . .
H28 H 0.425896 0.096622 0.357650 0.037 Uiso 1 1 calc R . . .
C29 C 0.51784(17) 0.16077(9) 0.40707(13) 0.0343(5) Uani 1 1 d . . . .
H29 H 0.568453 0.155994 0.375365 0.041 Uiso 1 1 calc R . . .
C30 C 0.52985(16) 0.20354(9) 0.46355(12) 0.0315(5) Uani 1 1 d . . . .
H30 H 0.589296 0.226838 0.470370 0.038 Uiso 1 1 calc R . . .
C31 C 0.45693(15) 0.21269(8) 0.50981(11) 0.0258(4) Uani 1 1 d . . . .
H31 H 0.464141 0.242409 0.547388 0.031 Uiso 1 1 calc R . . .
C32 C 0.37292(14) 0.17665(8) 0.49900(10) 0.0219(4) Uani 1 1 d . . . .
C33 C 0.23390(15) 0.07209(8) 0.68583(10) 0.0221(4) Uani 1 1 d . . . .
C34 C 0.13874(15) 0.07362(8) 0.70739(10) 0.0254(4) Uani 1 1 d . . . .
H34 H 0.112385 0.107847 0.725127 0.030 Uiso 1 1 calc R . . .
C35 C 0.08342(17) 0.02360(9) 0.70220(11) 0.0318(5) Uani 1 1 d . . . .
H35 H 0.017862 0.023481 0.716875 0.038 Uiso 1 1 calc R . . .
C36 C 0.12132(18) -0.02682(9) 0.67596(12) 0.0364(5) Uani 1 1 d . . . .
H36 H 0.081499 -0.060621 0.673154 0.044 Uiso 1 1 calc R . . .
C37 C 0.21561(17) -0.02801(8) 0.65416(12) 0.0336(5) Uani 1 1 d . . . .
H37 H 0.241159 -0.062346 0.636086 0.040 Uiso 1 1 calc R . . .
C38 C 0.27341(15) 0.02185(8) 0.65889(11) 0.0259(4) Uani 1 1 d . . . .
C39 C 0.37206(15) 0.03552(8) 0.64017(11) 0.0262(4) Uani 1 1 d . . . .
C40 C 0.44499(17) 0.00413(9) 0.61014(12) 0.0356(5) Uani 1 1 d . . . .
H40 H 0.433236 -0.034829 0.596765 0.043 Uiso 1 1 calc R . . .
C41 C 0.53439(18) 0.03039(10) 0.60012(13) 0.0397(6) Uani 1 1 d . . . .
H41 H 0.583997 0.009465 0.578708 0.048 Uiso 1 1 calc R . . .
C42 C 0.55326(16) 0.08730(9) 0.62096(12) 0.0335(5) Uani 1 1 d . . . .
H42 H 0.616400 0.104164 0.614864 0.040 Uiso 1 1 calc R . . .
C43 C 0.48177(15) 0.11958(8) 0.65029(11) 0.0265(4) Uani 1 1 d . . . .
H43 H 0.494613 0.158259 0.664820 0.032 Uiso 1 1 calc R . . .
C44 C 0.39077(14) 0.09325(8) 0.65762(10) 0.0219(4) Uani 1 1 d . . . .
C45 C 0.17418(14) 0.17442(8) 0.84918(11) 0.0211(4) Uani 1 1 d . . . .
C46 C 0.07528(15) 0.19238(8) 0.82072(11) 0.0250(4) Uani 1 1 d . . . .
H46 H 0.059031 0.213272 0.773443 0.030 Uiso 1 1 calc R . . .
C47 C 0.00091(16) 0.17856(8) 0.86419(12) 0.0288(5) Uani 1 1 d . . . .
H47 H -0.067881 0.190034 0.846122 0.035 Uiso 1 1 calc R . . .
C48 C 0.02487(16) 0.14818(8) 0.93391(12) 0.0303(5) Uani 1 1 d . . . .
H48 H -0.027772 0.139216 0.962339 0.036 Uiso 1 1 calc R . . .
C49 C 0.12382(16) 0.13102(8) 0.96204(11) 0.0277(5) Uani 1 1 d . . . .
H49 H 0.139779 0.110666 1.009783 0.033 Uiso 1 1 calc R . . .
C50 C 0.20040(15) 0.14399(8) 0.91929(11) 0.0224(4) Uani 1 1 d . . . .
C51 C 0.30817(15) 0.13060(8) 0.92931(10) 0.0224(4) Uani 1 1 d . . . .
C52 C 0.37664(16) 0.10303(8) 0.98720(11) 0.0282(5) Uani 1 1 d . . . .
H52 H 0.353871 0.087171 1.031245 0.034 Uiso 1 1 calc R . . .
C53 C 0.47799(16) 0.09905(9) 0.97973(12) 0.0312(5) Uani 1 1 d . . . .
H53 H 0.525329 0.080512 1.019207 0.037 Uiso 1 1 calc R . . .
C54 C 0.51212(15) 0.12188(8) 0.91494(11) 0.0282(5) Uani 1 1 d . . . .
H54 H 0.582572 0.119028 0.911540 0.034 Uiso 1 1 calc R . . .
C55 C 0.44560(15) 0.14855(8) 0.85561(11) 0.0236(4) Uani 1 1 d . . . .
H55 H 0.468631 0.163564 0.811180 0.028 Uiso 1 1 calc R . . .
C56 C 0.34388(14) 0.15242(7) 0.86381(10) 0.0206(4) Uani 1 1 d . . . .
O2 O 0.00020(13) 0.21008(8) 0.62349(10) 0.0537(5) Uani 1 1 d D . . .
C61 C -0.0827(2) 0.17181(16) 0.62811(19) 0.0740(10) Uani 1 1 d D . . .
H61C H -0.118513 0.181719 0.671460 0.089 Uiso 0.25 1 calc R P A 2
H61D H -0.059633 0.131672 0.633356 0.089 Uiso 0.25 1 calc R P A 2
H61A H -0.091818 0.168869 0.683109 0.089 Uiso 0.75 1 calc R P B 1
H61B H -0.064963 0.133473 0.610963 0.089 Uiso 0.75 1 calc R P B 1
C62A C -0.1782(4) 0.1899(2) 0.5807(4) 0.0916(18) Uani 0.75 1 d D P C 1
H62A H -0.232469 0.194283 0.612522 0.110 Uiso 0.75 1 calc R P C 1
H62B H -0.201492 0.162552 0.538014 0.110 Uiso 0.75 1 calc R P C 1
C63A C -0.1510(3) 0.24591(17) 0.5495(3) 0.0687(12) Uani 0.75 1 d D P C 1
H63A H -0.171821 0.277719 0.580517 0.082 Uiso 0.75 1 calc R P C 1
H63B H -0.184609 0.250631 0.494394 0.082 Uiso 0.75 1 calc R P C 1
C64A C -0.0369(4) 0.24393(19) 0.5565(2) 0.0507(11) Uani 0.75 1 d D P C 1
H64A H -0.017902 0.226646 0.509327 0.061 Uiso 0.75 1 calc R P C 1
H64B H -0.007759 0.282797 0.563032 0.061 Uiso 0.75 1 calc R P C 1
C62B C -0.1450(11) 0.1829(6) 0.5531(7) 0.064(4) Uiso 0.25 1 d D P C 2
H62C H -0.214864 0.194047 0.559797 0.077 Uiso 0.25 1 calc R P C 2
H62D H -0.150396 0.148010 0.520731 0.077 Uiso 0.25 1 calc R P C 2
C63B C -0.0977(11) 0.2300(6) 0.5132(9) 0.074(4) Uiso 0.25 1 d D P C 2
H63C H -0.088212 0.216647 0.461054 0.088 Uiso 0.25 1 calc R P C 2
H63D H -0.145383 0.262767 0.505450 0.088 Uiso 0.25 1 calc R P C 2
C64B C 0.0021(12) 0.2492(8) 0.5574(10) 0.063(6) Uiso 0.25 1 d D P C 2
H64C H 0.059602 0.241468 0.529739 0.076 Uiso 0.25 1 calc R P C 2
H64D H 0.001844 0.289798 0.572611 0.076 Uiso 0.25 1 calc R P C 2
O1 O 0.52501(15) 0.26086(8) 0.71977(11) 0.0654(6) Uani 1 1 d D . . .
C57 C 0.5238(3) 0.29063(12) 0.79170(17) 0.0701(9) Uani 1 1 d D . . .
H57A H 0.472737 0.274035 0.820233 0.084 Uiso 0.5 1 calc R P D 1
H57B H 0.508686 0.331592 0.782346 0.084 Uiso 0.5 1 calc R P D 1
H57C H 0.502455 0.264790 0.830709 0.084 Uiso 0.5 1 calc R P E 2
H57D H 0.475641 0.323149 0.783066 0.084 Uiso 0.5 1 calc R P E 2
C58B C 0.6312(5) 0.2819(4) 0.8356(4) 0.085(2) Uiso 0.5 1 d D P F 1
H58A H 0.644790 0.241835 0.852110 0.102 Uiso 0.5 1 calc R P F 1
H58B H 0.648427 0.307639 0.880981 0.102 Uiso 0.5 1 calc R P F 1
C59A C 0.6867(7) 0.2995(4) 0.7651(5) 0.100(3) Uiso 0.5 1 d D P F 1
H59A H 0.669275 0.338172 0.744342 0.120 Uiso 0.5 1 calc R P F 1
H59B H 0.761752 0.293353 0.775575 0.120 Uiso 0.5 1 calc R P F 1
C60A C 0.6255(5) 0.2514(3) 0.7172(5) 0.069(2) Uiso 0.5 1 d D P F 1
H60A H 0.636987 0.252132 0.662676 0.082 Uiso 0.5 1 calc R P F 1
H60B H 0.647174 0.213755 0.740098 0.082 Uiso 0.5 1 calc R P F 1
C58A C 0.6281(6) 0.3107(5) 0.8186(6) 0.118(3) Uiso 0.5 1 d D P F 2
H58C H 0.646423 0.309136 0.876143 0.142 Uiso 0.5 1 calc R P F 2
H58D H 0.636753 0.350229 0.801064 0.142 Uiso 0.5 1 calc R P F 2
C59B C 0.6964(7) 0.2671(4) 0.7788(5) 0.107(3) Uiso 0.5 1 d D P F 2
H59C H 0.766650 0.281538 0.779414 0.129 Uiso 0.5 1 calc R P F 2
H59D H 0.699259 0.228748 0.802613 0.129 Uiso 0.5 1 calc R P F 2
C60B C 0.6279(5) 0.2686(4) 0.6938(4) 0.071(2) Uiso 0.5 1 d D P F 2
H60C H 0.632833 0.305429 0.667088 0.085 Uiso 0.5 1 calc R P F 2
H60D H 0.643915 0.236891 0.660550 0.085 Uiso 0.5 1 calc R P F 2
O3 O 0.77683(14) -0.02421(8) 0.87202(9) 0.0537(5) Uani 1 1 d . . . .
C65 C 0.7833(2) -0.02000(11) 0.79119(13) 0.0467(6) Uani 1 1 d . . . .
H65A H 0.718170 -0.032002 0.758207 0.056 Uiso 1 1 calc R . . .
H65B H 0.839215 -0.044407 0.779009 0.056 Uiso 1 1 calc R . . .
C66 C 0.80486(19) 0.04173(11) 0.77718(14) 0.0459(6) Uani 1 1 d . . . .
H66A H 0.779688 0.052623 0.722216 0.055 Uiso 1 1 calc R . . .
H66B H 0.878940 0.050264 0.790910 0.055 Uiso 1 1 calc R . . .
C67 C 0.74528(19) 0.07137(11) 0.83156(13) 0.0440(6) Uani 1 1 d . . . .
H67A H 0.671886 0.074726 0.808046 0.053 Uiso 1 1 calc R . . .
H67B H 0.773278 0.109749 0.846015 0.053 Uiso 1 1 calc R . . .
C68 C 0.7610(2) 0.03172(11) 0.90117(13) 0.0472(6) Uani 1 1 d . . . .
H68A H 0.821263 0.043708 0.939812 0.057 Uiso 1 1 calc R . . .
H68B H 0.700018 0.032030 0.926620 0.057 Uiso 1 1 calc R . . .

loop_
_atom_site_aniso_label
_atom_site_aniso_U_11
_atom_site_aniso_U_22
_atom_site_aniso_U_33
_atom_site_aniso_U_23
_atom_site_aniso_U_13
_atom_site_aniso_U_12
N1 0.0301(9) 0.0164(8) 0.0327(9) 0.0035(7) 0.0149(7) 0.0038(7)
N2 0.0444(11) 0.0353(10) 0.0330(10) 0.0123(9) 0.0117(8) 0.0081(9)
N3 0.0245(9) 0.0201(8) 0.0176(8) -0.0007(6) 0.0060(6) -0.0005(7)
N4 0.0257(9) 0.0157(8) 0.0206(8) 0.0005(6) 0.0059(7) 0.0015(6)
N5 0.0237(9) 0.0195(8) 0.0179(8) 0.0018(6) 0.0067(6) 0.0027(7)
N6 0.0479(12) 0.0276(10) 0.0356(10) -0.0056(8) 0.0163(9) 0.0015(8)
C1 0.0213(10) 0.0169(9) 0.0284(10) 0.0027(8) 0.0077(8) 0.0032(8)
C2 0.0205(10) 0.0212(10) 0.0237(10) 0.0039(8) 0.0067(8) 0.0023(8)
C3 0.0167(9) 0.0211(9) 0.0202(9) -0.0008(7) 0.0044(7) 0.0010(7)
C4 0.0176(9) 0.0163(9) 0.0207(9) -0.0006(7) 0.0031(7) 0.0006(7)
C5 0.0175(9) 0.0195(9) 0.0214(9) 0.0016(7) 0.0046(7) -0.0003(7)
C6 0.0225(10) 0.0189(9) 0.0245(10) -0.0014(8) 0.0088(8) 0.0009(8)
C7 0.0271(11) 0.0213(10) 0.0284(11) 0.0032(9) 0.0087(8) 0.0055(8)
C8 0.0295(11) 0.0184(10) 0.0288(11) 0.0019(8) 0.0118(9) 0.0020(8)
C9 0.0285(11) 0.0216(10) 0.0195(9) -0.0003(8) 0.0053(8) 0.0060(8)
C10 0.0310(11) 0.0261(11) 0.0262(10) 0.0027(8) 0.0091(9) 0.0054(9)
C11 0.0292(11) 0.0407(13) 0.0247(10) 0.0004(9) 0.0077(9) 0.0076(9)
C12 0.0353(12) 0.0350(12) 0.0256(10) -0.0030(9) 0.0023(9) 0.0174(10)
C13 0.0381(13) 0.0227(10) 0.0239(10) -0.0009(8) -0.0002(9) 0.0089(9)
C14 0.0329(11) 0.0188(10) 0.0153(9) -0.0007(7) -0.0001(8) 0.0036(8)
C15 0.0320(11) 0.0186(9) 0.0170(9) -0.0018(7) 0.0017(8) 0.0005(8)
C16 0.0438(13) 0.0179(10) 0.0244(10) -0.0019(8) 0.0030(9) -0.0023(9)
C17 0.0436(13) 0.0266(11) 0.0273(11) -0.0023(9) 0.0077(10) -0.0131(10)
C18 0.0337(12) 0.0348(12) 0.0281(11) -0.0056(9) 0.0116(9) -0.0062(9)
C19 0.0350(12) 0.0236(10) 0.0319(11) -0.0028(9) 0.0126(9) -0.0001(9)
C20 0.0319(11) 0.0186(10) 0.0218(10) -0.0006(8) 0.0090(8) -0.0018(8)
C21 0.0246(10) 0.0216(10) 0.0172(9) 0.0027(7) -0.0010(8) 0.0012(8)
C22 0.0257(11) 0.0307(11) 0.0203(10) 0.0022(8) 0.0010(8) 0.0008(9)
C23 0.0271(11) 0.0398(13) 0.0337(12) 0.0009(10) -0.0011(9) -0.0066(10)
C24 0.0387(13) 0.0390(13) 0.0369(12) -0.0101(10) -0.0049(10) -0.0094(11)
C25 0.0403(13) 0.0359(12) 0.0259(11) -0.0111(9) 0.0002(9) 0.0013(10)
C26 0.0274(11) 0.0254(10) 0.0198(9) 0.0002(8) 0.0003(8) 0.0041(8)
C27 0.0296(11) 0.0243(10) 0.0178(9) 0.0022(8) 0.0035(8) 0.0068(8)
C28 0.0401(13) 0.0294(11) 0.0245(10) 0.0019(9) 0.0105(9) 0.0092(10)
C29 0.0377(13) 0.0351(12) 0.0355(12) 0.0083(10) 0.0210(10) 0.0102(10)
C30 0.0300(12) 0.0278(11) 0.0392(12) 0.0097(9) 0.0127(9) 0.0023(9)
C31 0.0300(11) 0.0219(10) 0.0269(10) 0.0041(8) 0.0089(9) 0.0020(8)
C32 0.0242(10) 0.0214(10) 0.0209(9) 0.0053(8) 0.0061(8) 0.0038(8)
C33 0.0299(11) 0.0189(9) 0.0158(9) 0.0027(7) -0.0007(8) -0.0022(8)
C34 0.0300(11) 0.0273(11) 0.0181(9) 0.0010(8) 0.0022(8) -0.0035(9)
C35 0.0338(12) 0.0374(12) 0.0230(10) 0.0031(9) 0.0018(9) -0.0106(10)
C36 0.0451(14) 0.0267(11) 0.0330(12) 0.0061(9) -0.0048(10) -0.0139(10)
C37 0.0475(14) 0.0179(10) 0.0303(11) 0.0001(8) -0.0072(10) 0.0000(9)
C38 0.0345(12) 0.0196(10) 0.0205(10) 0.0017(8) -0.0032(8) 0.0023(8)
C39 0.0356(12) 0.0194(10) 0.0214(10) -0.0009(8) -0.0010(8) 0.0081(9)
C40 0.0440(14) 0.0259(11) 0.0351(12) -0.0049(9) 0.0023(10) 0.0142(10)
C41 0.0404(14) 0.0421(13) 0.0374(12) -0.0040(10) 0.0088(10) 0.0216(11)
C42 0.0284(12) 0.0411(13) 0.0317(11) 0.0046(10) 0.0072(9) 0.0100(10)
C43 0.0307(11) 0.0248(10) 0.0238(10) 0.0026(8) 0.0044(8) 0.0047(9)
C44 0.0266(11) 0.0225(10) 0.0165(9) 0.0020(7) 0.0035(8) 0.0060(8)
C45 0.0272(11) 0.0162(9) 0.0219(9) -0.0030(7) 0.0096(8) -0.0014(8)
C46 0.0290(11) 0.0213(10) 0.0258(10) 0.0004(8) 0.0078(8) 0.0026(8)
C47 0.0272(11) 0.0252(11) 0.0355(11) -0.0046(9) 0.0095(9) 0.0008(9)
C48 0.0337(12) 0.0259(11) 0.0361(12) -0.0031(9) 0.0195(10) -0.0037(9)
C49 0.0387(12) 0.0216(10) 0.0258(10) 0.0009(8) 0.0144(9) -0.0028(9)
C50 0.0305(11) 0.0163(9) 0.0214(9) -0.0034(7) 0.0072(8) -0.0023(8)
C51 0.0284(11) 0.0185(9) 0.0205(9) -0.0029(8) 0.0054(8) -0.0021(8)
C52 0.0378(12) 0.0260(11) 0.0204(10) 0.0020(8) 0.0042(9) -0.0017(9)
C53 0.0351(12) 0.0303(11) 0.0244(10) 0.0007(9) -0.0049(9) 0.0026(9)
C54 0.0239(11) 0.0278(11) 0.0308(11) -0.0049(9) -0.0006(8) 0.0002(9)
C55 0.0275(11) 0.0205(10) 0.0231(10) -0.0024(8) 0.0057(8) -0.0022(8)
C56 0.0251(10) 0.0164(9) 0.0202(9) -0.0028(7) 0.0036(8) 0.0004(8)
O2 0.0509(11) 0.0625(12) 0.0462(10) 0.0132(9) 0.0043(8) 0.0106(9)
C61 0.0451(17) 0.105(3) 0.069(2) 0.0331(19) 0.0021(15) 0.0000(17)
C62A 0.055(3) 0.095(4) 0.116(5) 0.035(4) -0.008(3) 0.022(3)
C63A 0.061(3) 0.053(2) 0.078(3) 0.012(2) -0.025(2) 0.013(2)
C64A 0.070(4) 0.040(2) 0.038(2) 0.0066(15) -0.003(2) 0.001(2)
O1 0.0599(12) 0.0562(12) 0.0701(13) -0.0265(10) -0.0156(10) 0.0053(10)
C57 0.102(3) 0.0434(16) 0.0546(17) -0.0047(13) -0.0131(16) -0.0123(16)
O3 0.0625(12) 0.0641(12) 0.0365(9) 0.0063(8) 0.0139(8) 0.0220(9)
C65 0.0504(15) 0.0566(16) 0.0342(13) -0.0065(11) 0.0103(11) 0.0142(12)
C66 0.0408(14) 0.0643(17) 0.0341(12) -0.0060(12) 0.0109(11) -0.0006(12)
C67 0.0456(14) 0.0483(15) 0.0394(13) -0.0104(11) 0.0112(11) -0.0033(12)
C68 0.0442(14) 0.0665(17) 0.0310(12) -0.0083(12) 0.0069(11) 0.0068(13)

loop_
_atom_type_symbol
_atom_type_description
_atom_type_scat_dispersion_real
_atom_type_scat_dispersion_imag
_atom_type_scat_source
C C 0.0033 0.0016 'International Tables Vol C Tables 4.2.6.8 and 6.1.1.4'
H H 0.0000 0.0000 'International Tables Vol C Tables 4.2.6.8 and 6.1.1.4'
N N 0.0061 0.0033 'International Tables Vol C Tables 4.2.6.8 and 6.1.1.4'
O O 0.0106 0.0060 'International Tables Vol C Tables 4.2.6.8 and 6.1.1.4'

loop_
_exptl_crystal_face_index_h
_exptl_crystal_face_index_k
_exptl_crystal_face_index_l
_exptl_crystal_face_perp_dist
-1.00 0.00 -1.00 0.0920
1.00 0.00 1.00 0.0640
0.00 1.00 0.00 0.1040
-1.00 0.00 1.00 0.1390
1.00 0.00 -1.00 0.1440
-1.00 -4.00 -1.00 0.0840

loop_
_geom_angle_atom_site_label_1
_geom_angle_atom_site_label_2
_geom_angle_atom_site_label_3
_geom_angle
C1 N1 C9 125.38(16)
C20 N1 C1 125.24(16)
C20 N1 C9 108.72(15)
C3 N3 C21 124.05(15)
C3 N3 C32 126.18(15)
C21 N3 C32 108.47(15)
C4 N4 C33 125.99(15)
C44 N4 C4 121.79(15)
C44 N4 C33 107.66(15)
C45 N5 C5 124.90(15)
C56 N5 C5 126.46(15)
C56 N5 C45 108.65(15)
C2 C1 N1 120.56(16)
C6 C1 N1 120.81(17)
C6 C1 C2 118.63(16)
C1 C2 C3 120.90(17)
C1 C2 C7 119.90(17)
C3 C2 C7 119.06(17)
N3 C3 C4 121.02(16)
C2 C3 N3 118.55(16)
C2 C3 C4 120.37(16)
N4 C4 C3 120.35(16)
C5 C4 N4 121.07(16)
C5 C4 C3 118.55(16)
C4 C5 N5 121.26(16)
C4 C5 C6 120.23(16)
C6 C5 N5 118.45(16)
C1 C6 C5 121.12(17)
C1 C6 C8 119.59(16)
C5 C6 C8 118.88(17)
N2 C7 C2 179.7(2)
N6 C8 C6 177.1(2)
C10 C9 N1 129.43(17)
C10 C9 C14 122.52(18)
C14 C9 N1 108.02(16)
C11 C10 C9 117.20(19)
C10 C11 C12 121.3(2)
C13 C12 C11 121.06(19)
C12 C13 C14 118.86(19)
C9 C14 C15 107.52(16)
C13 C14 C9 119.01(19)
C13 C14 C15 133.47(18)
C16 C15 C14 133.58(18)
C16 C15 C20 118.97(18)
C20 C15 C14 107.44(16)
C17 C16 C15 119.16(18)
C16 C17 C18 120.81(19)
C19 C18 C17 121.4(2)
C18 C19 C20 117.20(19)
C15 C20 N1 108.29(16)
C19 C20 N1 129.15(17)
C19 C20 C15 122.48(18)
C22 C21 N3 128.66(17)
C22 C21 C26 122.61(17)
C26 C21 N3 108.57(16)
C23 C22 C21 117.19(19)
C22 C23 C24 121.3(2)
C25 C24 C23 120.8(2)
C24 C25 C26 119.3(2)
C21 C26 C27 107.11(16)
C25 C26 C21 118.64(18)
C25 C26 C27 134.24(19)
C28 C27 C26 133.25(18)
C28 C27 C32 119.10(19)
C32 C27 C26 107.64(16)
C29 C28 C27 118.94(19)
C28 C29 C30 121.03(19)
C31 C30 C29 121.3(2)
C30 C31 C32 117.14(19)
C27 C32 N3 108.19(16)
C31 C32 N3 129.36(17)
C31 C32 C27 122.42(18)
C34 C33 N4 129.59(17)
C34 C33 C38 121.81(18)
C38 C33 N4 108.60(17)
C35 C34 C33 117.51(19)
C34 C35 C36 121.7(2)
C37 C36 C35 120.58(19)
C36 C37 C38 119.1(2)
C33 C38 C39 107.30(17)
C37 C38 C33 119.35(19)
C37 C38 C39 133.34(19)
C40 C39 C38 133.54(19)
C40 C39 C44 119.06(19)
C44 C39 C38 107.40(17)
C41 C40 C39 119.0(2)
C40 C41 C42 121.0(2)
C43 C42 C41 121.2(2)
C42 C43 C44 117.26(19)
C39 C44 N4 109.01(17)
C43 C44 N4 128.55(17)
C43 C44 C39 122.41(18)
C46 C45 N5 129.04(17)
C46 C45 C50 122.57(17)
C50 C45 N5 108.29(16)
C45 C46 C47 117.11(18)
C46 C47 C48 121.46(19)
C49 C48 C47 120.88(19)
C48 C49 C50 119.00(18)
C45 C50 C51 107.55(16)
C49 C50 C45 118.97(18)
C49 C50 C51 133.43(18)
C52 C51 C50 133.89(18)
C52 C51 C56 119.08(18)
C56 C51 C50 107.02(16)
C53 C52 C51 119.02(18)
C52 C53 C54 120.94(18)
C55 C54 C53 121.46(19)
C54 C55 C56 117.12(18)
N5 C56 C51 108.47(16)
C55 C56 N5 129.10(17)
C55 C56 C51 122.36(17)
C61 O2 C64B 123.6(6)
C64A O2 C61 103.8(3)
O2 C61 C62A 112.7(3)
O2 C61 C62B 99.1(6)
C61 C62A C63A 102.9(4)
C62A C63A C64A 104.5(3)
O2 C64A C63A 106.3(4)
C61 C62B C63B 109.5(11)
C64B C63B C62B 113.1(12)
O2 C64B C63B 94.5(10)
C57 O1 C60B 110.6(3)
C60A O1 C57 105.8(3)
O1 C57 C58B 102.6(4)
O1 C57 C58A 106.2(5)
C57 C58B C59A 95.7(6)
C60A C59A C58B 87.4(6)
O1 C60A C59A 106.7(6)
C57 C58A C59B 103.5(7)
C60B C59B C58A 96.6(7)
O1 C60B C59B 96.5(5)
C65 O3 C68 108.89(18)
O3 C65 C66 105.84(19)
C65 C66 C67 101.89(19)
C66 C67 C68 102.0(2)
O3 C68 C67 106.64(18)

loop_
_geom_bond_atom_site_label_1
_geom_bond_atom_site_label_2
_geom_bond_distance
N1 C1 1.406(2)
N1 C9 1.409(2)
N1 C20 1.405(2)
N2 C7 1.148(2)
N3 C3 1.404(2)
N3 C21 1.405(2)
N3 C32 1.407(2)
N4 C4 1.411(2)
N4 C33 1.416(2)
N4 C44 1.406(2)
N5 C5 1.408(2)
N5 C45 1.405(2)
N5 C56 1.403(2)
N6 C8 1.145(2)
C1 C2 1.395(3)
C1 C6 1.393(3)
C2 C3 1.399(3)
C2 C7 1.436(3)
C3 C4 1.413(2)
C4 C5 1.395(2)
C5 C6 1.407(3)
C6 C8 1.436(3)
C9 C10 1.383(3)
C9 C14 1.406(3)
C10 C11 1.380(3)
C11 C12 1.398(3)
C12 C13 1.376(3)
C13 C14 1.393(3)
C14 C15 1.444(3)
C15 C16 1.393(3)
C15 C20 1.404(3)
C16 C17 1.378(3)
C17 C18 1.396(3)
C18 C19 1.384(3)
C19 C20 1.385(3)
C21 C22 1.384(3)
C21 C26 1.403(3)
C22 C23 1.383(3)
C23 C24 1.393(3)
C24 C25 1.378(3)
C25 C26 1.392(3)
C26 C27 1.444(3)
C27 C28 1.393(3)
C27 C32 1.403(3)
C28 C29 1.376(3)
C29 C30 1.395(3)
C30 C31 1.383(3)
C31 C32 1.385(3)
C33 C34 1.382(3)
C33 C38 1.405(3)
C34 C35 1.380(3)
C35 C36 1.395(3)
C36 C37 1.372(3)
C37 C38 1.394(3)
C38 C39 1.441(3)
C39 C40 1.391(3)
C39 C44 1.402(3)
C40 C41 1.376(3)
C41 C42 1.396(3)
C42 C43 1.382(3)
C43 C44 1.383(3)
C45 C46 1.383(3)
C45 C50 1.404(3)
C46 C47 1.386(3)
C47 C48 1.396(3)
C48 C49 1.377(3)
C49 C50 1.398(3)
C50 C51 1.444(3)
C51 C52 1.391(3)
C51 C56 1.409(3)
C52 C53 1.378(3)
C53 C54 1.397(3)
C54 C55 1.383(3)
C55 C56 1.386(3)
O2 C61 1.434(3)
O2 C64A 1.425(4)
O2 C64B 1.477(13)
C61 C62A 1.448(5)
C61 C62B 1.440(11)
C62A C63A 1.491(6)
C63A C64A 1.498(6)
C62B C63B 1.503(12)
C63B C64B 1.478(13)
O1 C57 1.438(3)
O1 C60A 1.361(7)
O1 C60B 1.525(7)
C57 C58B 1.506(7)
C57 C58A 1.458(9)
C58B C59A 1.597(9)
C59A C60A 1.545(9)
C58A C59B 1.604(10)
C59B C60B 1.593(9)
O3 C65 1.430(3)
O3 C68 1.437(3)
C65 C66 1.506(4)
C66 C67 1.509(3)
C67 C68 1.514(3)
